data_2205050
loop_
_publ_author_name
'Li, Cui-Jin'
'Li, Wei'
'Tong, Ming-Liang'
'Ng, Seik Weng'

_publ_section_title
;
 Bis(di-2-pyridylmethanediol-\k^3^<i>N,O,N</i>')nickel(II) dilactate
;
_journal_issue 2
_journal_name_full 'Acta Crystallographica Section E'
_journal_page_first m229
_journal_page_last m231
_journal_paper_doi 10.1107/S1600536804033975
_journal_volume 61
_journal_year 2005
_chemical_formula_iupac '[Ni (C11 H10 N2 O2)2] (C3 H5 O3)2'
_chemical_formula_moiety 'C22 H20 N4 Ni O4 2+, 2C3 H5 O3 -'
_chemical_formula_sum 'C28 H30 N4 Ni O10'
_chemical_formula_weight 641.27
_chemical_name_systematic
;
Bis(di-2-pyridylmethanediol-\k^3^N,O,N')nickel(II) dilactate
;
_space_group_IT_number 14
_symmetry_cell_setting monoclinic
_symmetry_space_group_name_Hall '-P 2yn'
_symmetry_space_group_name_H-M 'P 1 21/n 1'
_atom_sites_solution_hydrogens geom
_atom_sites_solution_primary direct
_atom_sites_solution_secondary difmap
_audit_creation_method SHELXL-97
_cell_angle_alpha 90
_cell_angle_beta 106.5340(10)
_cell_angle_gamma 90
_cell_formula_units_Z 4
_cell_length_a 10.8401(7)
_cell_length_b 17.3590(10)
_cell_length_c 15.6110(10)
_cell_measurement_reflns_used 12650
_cell_measurement_temperature 293(2)
_cell_measurement_theta_max 27.5
_cell_measurement_theta_min 1.8
_cell_volume 2816.1(3)
_computing_cell_refinement CrystalClear
_computing_data_collection 'CrystalClear (Rigaku/MSC, 2002)'
_computing_data_reduction CrystalClear
_computing_molecular_graphics 'ORTEPII (Johnson, 1976)'
_computing_publication_material SHELXL97
_computing_structure_refinement 'SHELXL97 (Sheldrick, 1997)'
_computing_structure_solution 'SHELXS97 (Sheldrick, 1997)'
_diffrn_ambient_temperature 293(2)
_diffrn_measured_fraction_theta_full 0.97
_diffrn_measured_fraction_theta_max 0.97
_diffrn_measurement_device_type 'Rigaku Mercury CCD area-detector '
_diffrn_measurement_method \w
_diffrn_radiation_monochromator graphite
_diffrn_radiation_source 'rotating anode'
_diffrn_radiation_type MoK\a
_diffrn_radiation_wavelength 0.71073
_diffrn_reflns_av_R_equivalents 0.0287
_diffrn_reflns_av_sigmaI/netI 0.0414
_diffrn_reflns_limit_h_max 13
_diffrn_reflns_limit_h_min -14
_diffrn_reflns_limit_k_max 22
_diffrn_reflns_limit_k_min -19
_diffrn_reflns_limit_l_max 19
_diffrn_reflns_limit_l_min -13
_diffrn_reflns_number 16648
_diffrn_reflns_theta_full 27.5
_diffrn_reflns_theta_max 27.5
_diffrn_reflns_theta_min 1.8
_diffrn_standards_decay_% 0
_diffrn_standards_interval_count 0
_diffrn_standards_interval_time 0
_diffrn_standards_number 0
_exptl_absorpt_coefficient_mu 0.755
_exptl_absorpt_correction_T_max 0.823
_exptl_absorpt_correction_T_min 0.764
_exptl_absorpt_correction_type multi-scan
_exptl_absorpt_process_details '(CrystalClear; Rigaku/MSC, 2002)'
_exptl_crystal_colour Green
_exptl_crystal_density_diffrn 1.513
_exptl_crystal_density_method 'not measured'
_exptl_crystal_description Block
_exptl_crystal_F_000 1336
_exptl_crystal_size_max 0.36
_exptl_crystal_size_mid 0.32
_exptl_crystal_size_min 0.26
_refine_diff_density_max 0.40
_refine_diff_density_min -0.23
_refine_ls_extinction_method none
_refine_ls_goodness_of_fit_ref 1.01
_refine_ls_hydrogen_treatment constr
_refine_ls_matrix_type full
_refine_ls_number_parameters 430
_refine_ls_number_reflns 6277
_refine_ls_number_restraints 14
_refine_ls_restrained_S_all 1.02
_refine_ls_R_factor_all 0.059
_refine_ls_R_factor_gt 0.045
_refine_ls_shift/su_max 0.001
_refine_ls_shift/su_mean 0.001
_refine_ls_structure_factor_coef Fsqd
_refine_ls_weighting_details 'calc w = 1/[\s^2^(Fo^2^)+(0.0567P)^2^+0.828P] where P = (Fo^2^+2Fc^2^)/3'
_refine_ls_weighting_scheme calc
_refine_ls_wR_factor_gt 0.105
_refine_ls_wR_factor_ref 0.112
_reflns_number_gt 5018
_reflns_number_total 6277
_reflns_threshold_expression I>2\s(I)
_cod_data_source_file dn6186.cif
_cod_data_source_block I
_cod_depositor_comments
;
The following automatic conversions were performed:
'_symmetry_cell_setting' value 'Monoclinic' changed to 'monoclinic'
according to '/home/saulius/struct/CIF-dictionaries/cif_core.dic'
dictionary named 'cif_core.dic' version 2.4.1 from 2010-06-29.

Automatic conversion script
Id: cif_fix_enum 1527 2010-12-29 10:47:43Z saulius 

The following automatic conversions were performed:

'_symmetry_cell_setting' value 'Monoclinic' changed to 'monoclinic'
according to /home/saulius/struct/CIF-dictionaries/cif_core.dic
dictionary named 'cif_core.dic' version 2.4.1 from 2010-06-29.

Automatic conversion script
Id: cif_fix_values 1715 2011-07-08 13:25:40Z adriana 
;
_cod_original_sg_symbol_H-M 'P 21/n'
_cod_database_code 2205050
_cod_database_fobs_code 2205050

loop_
_symmetry_equiv_pos_as_xyz
'x, y, z'
'-x+1/2, y+1/2, -z+1/2'
'-x, -y, -z'
'x-1/2, -y-1/2, z-1/2'

loop_
_atom_site_label
_atom_site_fract_x
_atom_site_fract_y
_atom_site_fract_z
_atom_site_U_iso_or_equiv
_atom_site_adp_type
_atom_site_calc_flag
_atom_site_refinement_flags
_atom_site_occupancy
_atom_site_disorder_assembly
_atom_site_disorder_group
_atom_site_type_symbol
Ni1 0.88579(2) 0.32132(2) 0.63906(2) 0.02800(10) Uani d . 1 . . Ni
O1 0.70540(10) 0.37420(10) 0.60820(10) 0.0355(4) Uani d . 1 . . O
O2 0.5363(2) 0.36810(10) 0.67460(10) 0.0446(4) Uani d . 1 . . O
O3 1.0672(3) 0.26900(10) 0.67420(10) 0.0312(3) Uani d . 1 . . O
O4 1.23820(10) 0.27060(10) 0.61030(10) 0.0397(4) Uani d . 1 . . O
O5 0.5456(2) 0.51840(10) 0.68830(10) 0.0533(5) Uani d D 1 A . O
O6 0.6797(2) 0.51700(10) 0.6045(2) 0.0829(8) Uani d D 1 A . O
O7 0.4875(2) 0.66530(10) 0.6592(2) 0.0660(8) Uani d PD 0.652(5) A 1 O
O7' 0.4875(2) 0.66530(10) 0.6592(2) 0.0660(8) Uani d P 0.35 A 2 O
O8 0.4126(2) 0.62190(10) 0.82360(10) 0.0515(5) Uani d D 1 B . O
O9 0.2544(2) 0.62060(10) 0.8881(2) 0.0574(5) Uani d D 1 B . O
O10 0.4503(3) 0.47180(10) 0.8410(2) 0.0809(9) Uani d PD 0.789(5) B 3 O
O10' 0.4503(3) 0.47180(10) 0.8410(2) 0.0809(9) Uani d P 0.21 B 4 O
N1 0.7649(2) 0.23010(10) 0.65010(10) 0.0329(4) Uani d . 1 . . N
N2 0.8796(2) 0.35420(10) 0.76360(10) 0.0337(4) Uani d . 1 . . N
N3 0.8950(2) 0.28570(10) 0.51580(10) 0.0312(4) Uani d . 1 . . N
N4 1.0076(2) 0.41110(10) 0.62560(10) 0.0320(4) Uani d . 1 . . N
C1 0.7771(2) 0.1543(2) 0.6422(2) 0.0407(6) Uani d . 1 . . C
C2 0.6829(3) 0.1032(2) 0.6488(2) 0.0477(6) Uani d . 1 . . C
C3 0.5705(2) 0.1311(2) 0.6620(2) 0.0471(7) Uani d . 1 . . C
C4 0.5566(2) 0.2096(2) 0.6700(2) 0.0406(6) Uani d . 1 . . C
C5 0.6568(2) 0.25720(10) 0.6654(2) 0.0332(5) Uani d . 1 . . C
C6 0.6581(2) 0.34370(10) 0.6784(2) 0.0340(5) Uani d . 1 . . C
C7 0.7579(2) 0.36290(10) 0.7671(2) 0.0329(5) Uani d . 1 . . C
C8 0.7298(3) 0.38360(10) 0.8448(2) 0.0411(6) Uani d . 1 . . C
C9 0.8301(3) 0.3951(2) 0.9209(2) 0.0491(7) Uani d . 1 . . C
C10 0.9546(3) 0.3865(2) 0.9170(2) 0.0515(7) Uani d . 1 . . C
C11 0.9757(2) 0.3662(2) 0.8374(2) 0.0429(6) Uani d . 1 . . C
C12 0.7996(2) 0.27210(10) 0.4412(2) 0.0375(5) Uani d . 1 . . C
C13 0.8230(3) 0.2445(2) 0.3649(2) 0.0465(6) Uani d . 1 . . C
C14 0.9473(3) 0.2288(2) 0.3653(2) 0.0483(7) Uani d . 1 . . C
C15 1.0464(2) 0.2444(2) 0.4411(2) 0.0401(6) Uani d . 1 . . C
C16 1.0176(2) 0.27310(10) 0.5151(2) 0.0301(5) Uani d . 1 . . C
C17 1.1161(2) 0.29630(10) 0.6029(2) 0.0302(5) Uani d . 1 . . C
C18 1.1149(2) 0.38340(10) 0.61050(10) 0.0317(5) Uani d . 1 . . C
C19 1.2133(2) 0.4302(2) 0.6005(2) 0.0427(6) Uani d . 1 . . C
C20 1.1985(3) 0.5091(2) 0.6065(2) 0.0515(7) Uani d . 1 . . C
C21 1.0883(3) 0.5377(2) 0.6215(2) 0.0513(7) Uani d . 1 . . C
C22 0.9946(2) 0.4874(2) 0.6311(2) 0.0412(6) Uani d . 1 . . C
C23 0.5999(3) 0.5494(2) 0.6378(2) 0.0530(7) Uani d D 1 . . C
C24 0.5501(5) 0.6273(2) 0.5988(4) 0.0460(10) Uani d PD 0.652(5) A 1 C
C25 0.6605(6) 0.6769(3) 0.5946(5) 0.064(2) Uani d PD 0.652(5) A 1 C
C24' 0.6024(8) 0.6402(4) 0.6400(5) 0.035(2) Uani d PD 0.348(5) A 2 C
C25' 0.5840(10) 0.6670(6) 0.5457(5) 0.053(2) Uani d PD 0.348(5) A 2 C
C26 0.3359(2) 0.5882(2) 0.8579(2) 0.0427(6) Uani d D 1 . . C
C27 0.3334(5) 0.4997(2) 0.8541(3) 0.0470(10) Uani d PD 0.789(5) B 3 C
C28 0.3194(5) 0.4637(2) 0.9385(3) 0.0650(10) Uani d PD 0.789(5) B 3 C
C27' 0.3750(10) 0.5089(6) 0.8930(10) 0.037(4) Uani d PD 0.211(5) B 4 C
C28' 0.2520(10) 0.4633(8) 0.8690(10) 0.062(5) Uani d PD 0.211(5) B 4 C
H1o 0.7117 0.4230 0.6108 0.043 Uiso calc R 1 . . H
H2o 0.5365 0.4167 0.6816 0.067 Uiso calc R 1 . . H
H3o 1.0615 0.2201 0.6741 0.037 Uiso calc R 1 . . H
H4o 1.2381 0.2217 0.6072 0.060 Uiso calc R 1 . . H
H7o 0.4669 0.6317 0.6924 0.079 Uiso calc R 1 A 1 H
H10o 0.4740 0.5015 0.8054 0.097 Uiso calc R 1 B 3 H
H1 0.8516 0.1352 0.6318 0.049 Uiso calc R 1 . . H
H2 0.6950 0.0505 0.6445 0.057 Uiso calc R 1 . . H
H3 0.5052 0.0976 0.6655 0.057 Uiso calc R 1 . . H
H4 0.4815 0.2300 0.6782 0.049 Uiso calc R 1 . . H
H8 0.6450 0.3896 0.8458 0.049 Uiso calc R 1 . . H
H9 0.8139 0.4086 0.9743 0.059 Uiso calc R 1 . . H
H10 1.0235 0.3944 0.9676 0.062 Uiso calc R 1 . . H
H11 1.0599 0.3607 0.8348 0.051 Uiso calc R 1 . . H
H12 0.7151 0.2817 0.4410 0.045 Uiso calc R 1 . . H
H13 0.7554 0.2365 0.3136 0.056 Uiso calc R 1 . . H
H14 0.9645 0.2078 0.3151 0.058 Uiso calc R 1 . . H
H15 1.1314 0.2357 0.4420 0.048 Uiso calc R 1 . . H
H19 1.2868 0.4094 0.5901 0.051 Uiso calc R 1 . . H
H20 1.2626 0.5424 0.6004 0.062 Uiso calc R 1 . . H
H21 1.0770 0.5906 0.6252 0.062 Uiso calc R 1 . . H
H22 0.9205 0.5070 0.6417 0.049 Uiso calc R 1 . . H
H24 0.4894 0.6212 0.5392 0.055 Uiso calc PR 0.652(5) A 1 H
H25a 0.6289 0.7261 0.5696 0.095 Uiso calc PR 0.652(5) A 1 H
H25b 0.7066 0.6526 0.5578 0.095 Uiso calc PR 0.652(5) A 1 H
H25c 0.7171 0.6840 0.6538 0.095 Uiso calc PR 0.652(5) A 1 H
H24' 0.6807 0.6609 0.6818 0.042 Uiso calc PR 0.348(5) A 2 H
H25d 0.5852 0.7222 0.5443 0.079 Uiso calc PR 0.348(5) A 2 H
H25e 0.5022 0.6488 0.5087 0.079 Uiso calc PR 0.348(5) A 2 H
H25f 0.6515 0.6469 0.5238 0.079 Uiso calc PR 0.348(5) A 2 H
H27 0.2613 0.4832 0.8038 0.056 Uiso calc PR 0.789(5) B 3 H
H28a 0.3153 0.4087 0.9320 0.098 Uiso calc PR 0.789(5) B 3 H
H28b 0.2418 0.4820 0.9497 0.098 Uiso calc PR 0.789(5) B 3 H
H28c 0.3920 0.4774 0.9877 0.098 Uiso calc PR 0.789(5) B 3 H
H27' 0.4188 0.5085 0.9575 0.045 Uiso calc PR 0.211(5) B 4 H
H28d 0.2711 0.4093 0.8754 0.093 Uiso calc PR 0.211(5) B 4 H
H28e 0.2042 0.4741 0.8083 0.093 Uiso calc PR 0.211(5) B 4 H
H28f 0.2010 0.4775 0.9080 0.093 Uiso calc PR 0.211(5) B 4 H

loop_
_atom_site_aniso_label
_atom_site_aniso_U_11
_atom_site_aniso_U_22
_atom_site_aniso_U_33
_atom_site_aniso_U_12
_atom_site_aniso_U_13
_atom_site_aniso_U_23
Ni1 0.0234(2) 0.0337(2) 0.0297(2) 0.00070(10) 0.01200(10) -0.00140(10)
O1 0.0310(10) 0.0380(10) 0.0400(10) 0.0040(10) 0.0150(10) 0.0020(10)
O2 0.0280(10) 0.0450(10) 0.0670(10) 0.0040(10) 0.0240(10) -0.0040(10)
O3 0.0280(10) 0.0360(10) 0.0310(10) 0.0010(10) 0.0110(10) 0.0040(10)
O4 0.0230(10) 0.0430(10) 0.0560(10) 0.0020(10) 0.0160(10) 0.0000(10)
O5 0.0610(10) 0.0440(10) 0.0690(10) 0.0040(10) 0.0400(10) 0.0040(10)
O6 0.093(2) 0.0530(10) 0.139(2) 0.0310(10) 0.091(2) 0.0350(10)
O7 0.070(2) 0.0550(10) 0.091(2) 0.0260(10) 0.0490(10) 0.0200(10)
O7' 0.070(2) 0.0550(10) 0.091(2) 0.0260(10) 0.0490(10) 0.0200(10)
O8 0.0520(10) 0.0440(10) 0.0730(10) -0.0060(10) 0.0420(10) -0.0080(10)
O9 0.0540(10) 0.0460(10) 0.091(2) 0.0020(10) 0.0500(10) -0.0010(10)
O10 0.104(2) 0.059(2) 0.110(2) 0.0330(10) 0.080(2) 0.0220(10)
O10' 0.104(2) 0.059(2) 0.110(2) 0.0330(10) 0.080(2) 0.0220(10)
N1 0.0290(10) 0.0360(10) 0.0370(10) 0.0010(10) 0.0140(10) -0.0030(10)
N2 0.0320(10) 0.0390(10) 0.0330(10) -0.0010(10) 0.0150(10) -0.0020(10)
N3 0.0270(10) 0.0340(10) 0.0320(10) -0.0010(10) 0.0090(10) 0.0000(10)
N4 0.0300(10) 0.0350(10) 0.0330(10) -0.0010(10) 0.0120(10) -0.0010(10)
C1 0.0340(10) 0.0400(10) 0.049(2) 0.0050(10) 0.0130(10) -0.0070(10)
C2 0.049(2) 0.0340(10) 0.059(2) -0.0050(10) 0.0130(10) -0.0080(10)
C3 0.0390(10) 0.049(2) 0.054(2) -0.0150(10) 0.0160(10) -0.0050(10)
C4 0.0310(10) 0.047(2) 0.048(2) -0.0070(10) 0.0180(10) -0.0090(10)
C5 0.0270(10) 0.0410(10) 0.0340(10) -0.0010(10) 0.0110(10) -0.0040(10)
C6 0.0260(10) 0.0370(10) 0.0440(10) 0.0020(10) 0.0190(10) -0.0010(10)
C7 0.0360(10) 0.0280(10) 0.0400(10) -0.0020(10) 0.0210(10) 0.0000(10)
C8 0.049(2) 0.0360(10) 0.049(2) 0.0000(10) 0.0310(10) 0.0000(10)
C9 0.073(2) 0.045(2) 0.038(2) -0.0050(10) 0.0310(10) -0.0050(10)
C10 0.060(2) 0.061(2) 0.0320(10) -0.0070(10) 0.0100(10) -0.0070(10)
C11 0.0360(10) 0.053(2) 0.0400(10) -0.0040(10) 0.0110(10) -0.0020(10)
C12 0.0320(10) 0.0410(10) 0.0370(10) -0.0020(10) 0.0060(10) 0.0010(10)
C13 0.053(2) 0.049(2) 0.0320(10) -0.0090(10) 0.0020(10) -0.0010(10)
C14 0.067(2) 0.052(2) 0.0310(10) -0.0040(10) 0.0220(10) -0.0080(10)
C15 0.0420(10) 0.044(2) 0.0410(10) 0.0020(10) 0.0220(10) -0.0020(10)
C16 0.0300(10) 0.0290(10) 0.0340(10) -0.0010(10) 0.0140(10) 0.0010(10)
C17 0.0240(10) 0.0360(10) 0.0350(10) -0.0010(10) 0.0150(10) 0.0030(10)
C18 0.0290(10) 0.0390(10) 0.0280(10) -0.0030(10) 0.0090(10) -0.0020(10)
C19 0.0330(10) 0.048(2) 0.050(2) -0.0060(10) 0.0160(10) -0.0030(10)
C20 0.045(2) 0.048(2) 0.063(2) -0.0160(10) 0.0190(10) 0.0010(10)
C21 0.059(2) 0.034(2) 0.063(2) -0.0060(10) 0.0200(10) 0.0010(10)
C22 0.0400(10) 0.0390(10) 0.047(2) 0.0020(10) 0.0170(10) -0.0020(10)
C23 0.051(2) 0.044(2) 0.075(2) 0.0120(10) 0.035(2) 0.0130(10)
C24 0.047(3) 0.045(3) 0.042(3) 0.009(2) 0.005(2) 0.006(2)
C25 0.084(4) 0.039(3) 0.082(4) -0.007(3) 0.047(4) 0.001(3)
C24' 0.027(4) 0.044(5) 0.032(4) 0.009(3) 0.004(3) 0.003(3)
C25' 0.058(6) 0.055(6) 0.043(5) 0.009(4) 0.012(4) 0.000(4)
C26 0.0380(10) 0.044(2) 0.051(2) 0.0000(10) 0.0200(10) -0.0010(10)
C27 0.052(3) 0.042(2) 0.049(3) 0.001(2) 0.021(2) -0.005(2)
C28 0.085(3) 0.049(2) 0.077(3) -0.003(2) 0.045(3) 0.000(2)
C27' 0.030(10) 0.046(8) 0.033(8) 0.003(6) 0.006(6) 0.006(6)
C28' 0.060(10) 0.029(7) 0.095(14) -0.021(7) 0.024(9) 0.005(7)

loop_
_atom_type_symbol
_atom_type_description
_atom_type_scat_dispersion_real
_atom_type_scat_dispersion_imag
_atom_type_scat_source
C C 0.0033 0.0016 'International Tables Vol C Tables 4.2.6.8 and 6.1.1.4'
H H 0.0000 0.0000 'International Tables Vol C Tables 4.2.6.8 and 6.1.1.4'
N N 0.0061 0.0033 'International Tables Vol C Tables 4.2.6.8 and 6.1.1.4'
O O 0.0106 0.0060 'International Tables Vol C Tables 4.2.6.8 and 6.1.1.4'
Ni Ni 0.3393 1.1124 'International Tables Vol C Tables 4.2.6.8 and 6.1.1.4'

loop_
_geom_angle_atom_site_label_1
_geom_angle_atom_site_label_2
_geom_angle_atom_site_label_3
_geom_angle
_geom_angle_publ_flag
O1 Ni1 O3 178.26(6) yes
O1 Ni1 N1 77.54(7) yes
O1 Ni1 N2 79.35(7) yes
O1 Ni1 N3 102.01(7) yes
O1 Ni1 N4 103.04(7) yes
O3 Ni1 N1 102.34(7) yes
O3 Ni1 N2 98.92(7) yes
O3 Ni1 N3 79.73(6) yes
O3 Ni1 N4 77.12(7) yes
N1 Ni1 N2 86.69(7) yes
N1 Ni1 N3 92.74(7) yes
N1 Ni1 N4 178.67(7) yes
N2 Ni1 N3 178.39(8) yes
N2 Ni1 N4 94.59(8) yes
N3 Ni1 N4 85.97(7) yes
C6 O1 Ni1 100.10(10) no
C17 O3 Ni1 100.30(10) no
C1 N1 C5 118.4(2) no
C1 N1 Ni1 131.2(2) no
C5 N1 Ni1 110.4(2) no
C11 N2 C7 118.9(2) no
C11 N2 Ni1 129.6(2) no
C7 N2 Ni1 111.6(2) no
C12 N3 C16 118.8(2) no
C12 N3 Ni1 129.6(2) no
C16 N3 Ni1 111.50(10) no
C22 N4 C18 118.6(2) no
C22 N4 Ni1 130.6(2) no
C18 N4 Ni1 110.8(2) no
N1 C1 C2 122.2(2) no
C1 C2 C3 119.4(2) no
C4 C3 C2 118.9(2) no
C3 C4 C5 118.5(2) no
N1 C5 C4 122.5(2) no
N1 C5 C6 113.2(2) no
C4 C5 C6 124.3(2) no
O2 C6 O1 113.7(2) no
O2 C6 C5 109.2(2) no
O1 C6 C5 104.8(2) no
O2 C6 C7 113.3(2) no
O1 C6 C7 107.2(2) no
C5 C6 C7 108.3(2) no
N2 C7 C8 122.0(2) no
N2 C7 C6 112.8(2) no
C8 C7 C6 125.2(2) no
C9 C8 C7 118.6(2) no
C10 C9 C8 119.3(2) no
C11 C10 C9 119.1(2) no
N2 C11 C10 122.2(2) no
N3 C12 C13 121.9(2) no
C12 C13 C14 119.3(2) no
C13 C14 C15 119.2(2) no
C16 C15 C14 119.0(2) no
N3 C16 C15 121.7(2) no
N3 C16 C17 112.8(2) no
C15 C16 C17 125.4(2) no
O4 C17 O3 112.7(2) no
O4 C17 C18 110.2(2) no
O3 C17 C18 104.7(2) no
O4 C17 C16 113.7(2) no
O3 C17 C16 106.8(2) no
C18 C17 C16 108.2(2) no
N4 C18 C19 123.0(2) no
N4 C18 C17 113.4(2) no
C19 C18 C17 123.5(2) no
C18 C19 C20 117.6(2) no
C21 C20 C19 119.5(2) no
C20 C21 C22 119.4(3) no
N4 C22 C21 121.7(2) no
O5 C23 O6 125.2(3) no
O5 C23 C24 117.7(3) no
O6 C23 C24 116.1(3) no
O5 C23 C24' 115.5(3) no
O6 C23 C24' 116.5(3) no
O7 C24 C25 107.0(4) no
O7 C24 C23 108.6(3) no
C25 C24 C23 109.5(4) no
C25' C24' C23 106.9(6) no
O9 C26 O8 125.3(2) no
O9 C26 C27' 115.7(7) no
O8 C26 C27' 115.5(6) no
O9 C26 C27 117.3(3) no
O8 C26 C27 117.1(3) no
O10 C27 C28 107.5(4) no
O10 C27 C26 109.8(3) no
C28 C27 C26 112.8(3) no
C26 C27' C28' 104.5(9) no
C6 O1 H1o 111.7 no
Ni1 O1 H1o 111.7 no
C6 O2 H2o 109.5 no
C17 O3 H3o 111.7 no
Ni1 O3 H3o 111.7 no
C17 O4 H4o 109.5 no
N1 C1 H1 118.9 no
C2 C1 H1 118.9 no
C1 C2 H2 120.3 no
C3 C2 H2 120.3 no
C4 C3 H3 120.5 no
C2 C3 H3 120.5 no
C3 C4 H4 120.7 no
C5 C4 H4 120.7 no
C9 C8 H8 120.7 no
C7 C8 H8 120.7 no
C10 C9 H9 120.4 no
C8 C9 H9 120.4 no
C11 C10 H10 120.5 no
C9 C10 H10 120.5 no
N2 C11 H11 118.9 no
C10 C11 H11 118.9 no
N3 C12 H12 119.0 no
C13 C12 H12 119.0 no
C12 C13 H13 120.4 no
C14 C13 H13 120.4 no
C13 C14 H14 120.4 no
C15 C14 H14 120.4 no
C16 C15 H15 120.5 no
C14 C15 H15 120.5 no
C18 C19 H19 121.2 no
C20 C19 H19 121.2 no
C21 C20 H20 120.2 no
C19 C20 H20 120.2 no
C20 C21 H21 120.3 no
C22 C21 H21 120.3 no
N4 C22 H22 119.1 no
C21 C22 H22 119.1 no
O7 C24 H24 110.6 no
C25 C24 H24 110.6 no
C23 C24 H24 110.6 no
C24 C25 H25a 109.5 no
C24 C25 H25b 109.5 no
H25a C25 H25b 109.5 no
C24 C25 H25c 109.5 no
H25a C25 H25c 109.5 no
H25b C25 H25c 109.5 no
C25' C24' H24' 112.9 no
C23 C24' H24' 112.9 no
C24' C25' H25d 109.5 no
C24' C25' H25e 109.5 no
H25d C25' H25e 109.5 no
C24' C25' H25f 109.5 no
H25d C25' H25f 109.5 no
H25e C25' H25f 109.5 no
O10 C27 H27 108.9 no
C28 C27 H27 108.9 no
C26 C27 H27 108.9 no
C27 C28 H28a 109.5 no
C27 C28 H28b 109.5 no
H28a C28 H28b 109.5 no
C27 C28 H28c 109.5 no
H28a C28 H28c 109.5 no
H28b C28 H28c 109.5 no
C26 C27' H27' 112.8 no
C28' C27' H27' 112.8 no
C27' C28' H28d 109.5 no
C27' C28' H28e 109.5 no
H28d C28' H28e 109.5 no
C27' C28' H28f 109.5 no
H28d C28' H28f 109.5 no
H28e C28' H28f 109.5 no

loop_
_geom_bond_atom_site_label_1
_geom_bond_atom_site_label_2
_geom_bond_distance
_geom_bond_publ_flag
Ni1 O1 2.088(2) yes
Ni1 O3 2.093(2) yes
Ni1 N1 2.093(2) yes
Ni1 N2 2.046(2) yes
Ni1 N3 2.050(2) yes
Ni1 N4 2.092(2) yes
O1 C6 1.437(3) no
O2 C6 1.373(3) no
O3 C17 1.442(3) no
O4 C17 1.370(3) no
O5 C23 1.234(3) no
O6 C23 1.262(3) no
O7 C24 1.466(5) no
O8 C26 1.255(3) no
O9 C26 1.247(3) no
O10 C27 1.426(5) no
N1 C1 1.332(3) no
N1 C5 1.345(3) no
N2 C11 1.331(3) no
N2 C7 1.344(3) no
N3 C12 1.341(3) no
N3 C16 1.350(3) no
N4 C22 1.336(3) no
N4 C18 1.340(3) no
C1 C2 1.378(4) no
C2 C3 1.380(4) no
C3 C4 1.379(4) no
C4 C5 1.383(3) no
C5 C6 1.514(3) no
C6 C7 1.532(3) no
C7 C8 1.380(3) no
C8 C9 1.378(4) no
C9 C10 1.376(4) no
C10 C11 1.373(3) no
C12 C13 1.371(3) no
C13 C14 1.373(4) no
C14 C15 1.380(4) no
C15 C16 1.374(3) no
C16 C17 1.531(3) no
C17 C18 1.519(3) no
C18 C19 1.384(3) no
C19 C20 1.385(4) no
C20 C21 1.374(4) no
C21 C22 1.380(4) no
C23 C24 1.518(5) no
C23 C24' 1.575(7) no
C24 C25 1.491(6) no
C24' C25' 1.502(8) no
C26 C27' 1.500(9) no
C26 C27 1.537(4) no
C27 C28 1.505(5) no
C27' C28' 1.509(9) no
O1 H1o 0.85 no
O2 H2o 0.85 no
O3 H3o 0.85 no
O4 H4o 0.85 no
O7 H7o 0.85 no
O10 H10o 0.85 no
C1 H1 0.93 no
C2 H2 0.93 no
C3 H3 0.93 no
C4 H4 0.93 no
C8 H8 0.93 no
C9 H9 0.93 no
C10 H10 0.93 no
C11 H11 0.93 no
C12 H12 0.93 no
C13 H13 0.93 no
C14 H14 0.93 no
C15 H15 0.93 no
C19 H19 0.93 no
C20 H20 0.93 no
C21 H21 0.93 no
C22 H22 0.93 no
C24 H24 0.98 no
C25 H25a 0.96 no
C25 H25b 0.96 no
C25 H25c 0.96 no
C24' H24' 0.98 no
C25' H25d 0.96 no
C25' H25e 0.96 no
C25' H25f 0.96 no
C27 H27 0.98 no
C28 H28a 0.96 no
C28 H28b 0.96 no
C28 H28c 0.96 no
C27' H27' 0.98 no
C28' H28d 0.96 no
C28' H28e 0.96 no
C28' H28f 0.96 no

loop_
_geom_hbond_atom_site_label_D
_geom_hbond_atom_site_label_H
_geom_hbond_atom_site_label_A
_geom_hbond_site_symmetry_A
_geom_hbond_distance_DH
_geom_hbond_distance_HA
_geom_hbond_distance_DA
_geom_hbond_angle_DHA
_geom_hbond_publ_flag
O1 H1o O6 . 0.85 1.67 2.494(3) 164 yes
O2 H2o O5 . 0.85 1.77 2.617(3) 174 yes
O3 H3o O8 2_646 0.85 1.73 2.561(2) 167 yes
O4 H4o O9 2_646 0.85 1.76 2.605(3) 174 yes
O7 H7o O8 . 0.85 2.29 2.999(3) 141 yes
O10 H10o O5 . 0.85 2.20 2.967(3) 150 yes

loop_
_geom_torsion_atom_site_label_1
_geom_torsion_atom_site_label_2
_geom_torsion_atom_site_label_3
_geom_torsion_atom_site_label_4
_geom_torsion
_geom_torsion_publ_flag
N2 Ni1 O1 C6 -43.20(10) no
N3 Ni1 O1 C6 135.90(10) no
N4 Ni1 O1 C6 -135.50(10) no
N1 Ni1 O1 C6 45.70(10) no
N2 Ni1 O3 C17 -138.90(10) no
N3 Ni1 O3 C17 42.00(10) no
N4 Ni1 O3 C17 -46.20(10) no
N1 Ni1 O3 C17 132.60(10) no
N2 Ni1 N1 C1 -125.2(2) no
N3 Ni1 N1 C1 53.2(2) no
O1 Ni1 N1 C1 154.9(2) no
O3 Ni1 N1 C1 -26.8(2) no
N2 Ni1 N1 C5 56.9(2) no
N3 Ni1 N1 C5 -124.7(2) no
O1 Ni1 N1 C5 -23.0(2) no
O3 Ni1 N1 C5 155.3(2) no
O1 Ni1 N2 C11 -157.4(2) no
N4 Ni1 N2 C11 -55.0(2) no
O3 Ni1 N2 C11 22.7(2) no
N1 Ni1 N2 C11 124.7(2) no
O1 Ni1 N2 C7 23.7(2) no
N4 Ni1 N2 C7 126.1(2) no
O3 Ni1 N2 C7 -156.2(2) no
N1 Ni1 N2 C7 -54.3(2) no
O1 Ni1 N3 C12 -22.5(2) no
N4 Ni1 N3 C12 -125.0(2) no
O3 Ni1 N3 C12 157.4(2) no
N1 Ni1 N3 C12 55.3(2) no
O1 Ni1 N3 C16 159.5(2) no
N4 Ni1 N3 C16 57.0(2) no
O3 Ni1 N3 C16 -20.6(2) no
N1 Ni1 N3 C16 -122.7(2) no
N2 Ni1 N4 C22 -56.1(2) no
N3 Ni1 N4 C22 125.5(2) no
O1 Ni1 N4 C22 24.0(2) no
O3 Ni1 N4 C22 -154.2(2) no
N2 Ni1 N4 C18 122.7(2) no
N3 Ni1 N4 C18 -55.8(2) no
O1 Ni1 N4 C18 -157.20(10) no
O3 Ni1 N4 C18 24.60(10) no
C5 N1 C1 C2 0.2(4) no
Ni1 N1 C1 C2 -177.6(2) no
N1 C1 C2 C3 1.6(4) no
C1 C2 C3 C4 -1.3(4) no
C2 C3 C4 C5 -0.7(4) no
C1 N1 C5 C4 -2.3(3) no
Ni1 N1 C5 C4 175.9(2) no
C1 N1 C5 C6 176.7(2) no
Ni1 N1 C5 C6 -5.1(2) no
C3 C4 C5 N1 2.6(4) no
C3 C4 C5 C6 -176.3(2) no
Ni1 O1 C6 O2 -179.1(2) no
Ni1 O1 C6 C5 -59.9(2) no
Ni1 O1 C6 C7 55.0(2) no
N1 C5 C6 O2 167.4(2) no
C4 C5 C6 O2 -13.6(3) no
N1 C5 C6 O1 45.3(2) no
C4 C5 C6 O1 -135.7(2) no
N1 C5 C6 C7 -68.9(2) no
C4 C5 C6 C7 110.1(2) no
C11 N2 C7 C8 -0.2(4) no
Ni1 N2 C7 C8 178.9(2) no
C11 N2 C7 C6 -177.4(2) no
Ni1 N2 C7 C6 1.6(2) no
O2 C6 C7 N2 -166.5(2) no
O1 C6 C7 N2 -40.2(3) no
C5 C6 C7 N2 72.3(2) no
O2 C6 C7 C8 16.4(3) no
O1 C6 C7 C8 142.6(2) no
C5 C6 C7 C8 -104.8(3) no
N2 C7 C8 C9 -0.4(4) no
C6 C7 C8 C9 176.5(2) no
C7 C8 C9 C10 0.7(4) no
C8 C9 C10 C11 -0.3(4) no
C7 N2 C11 C10 0.5(4) no
Ni1 N2 C11 C10 -178.3(2) no
C9 C10 C11 N2 -0.3(4) no
C16 N3 C12 C13 1.3(4) no
Ni1 N3 C12 C13 -176.6(2) no
N3 C12 C13 C14 1.3(4) no
C12 C13 C14 C15 -2.9(4) no
C13 C14 C15 C16 2.0(4) no
C12 N3 C16 C15 -2.3(3) no
Ni1 N3 C16 C15 176.0(2) no
C12 N3 C16 C17 176.1(2) no
Ni1 N3 C16 C17 -5.6(2) no
C14 C15 C16 N3 0.6(4) no
C14 C15 C16 C17 -177.6(2) no
Ni1 O3 C17 O4 179.2(2) no
Ni1 O3 C17 C18 59.3(2) no
Ni1 O3 C17 C16 -55.3(2) no
N3 C16 C17 O4 168.1(2) no
C15 C16 C17 O4 -13.6(3) no
N3 C16 C17 O3 43.2(2) no
C15 C16 C17 O3 -138.5(2) no
N3 C16 C17 C18 -69.1(2) no
C15 C16 C17 C18 109.2(3) no
C22 N4 C18 C19 0.0(3) no
Ni1 N4 C18 C19 -178.9(2) no
C22 N4 C18 C17 -178.2(2) no
Ni1 N4 C18 C17 2.9(2) no
O4 C17 C18 N4 -164.8(2) no
O3 C17 C18 N4 -43.3(2) no
C16 C17 C18 N4 70.3(2) no
O4 C17 C18 C19 17.0(3) no
O3 C17 C18 C19 138.5(2) no
C16 C17 C18 C19 -107.9(2) no
N4 C18 C19 C20 0.0(4) no
C17 C18 C19 C20 178.1(2) no
C18 C19 C20 C21 -0.3(4) no
C19 C20 C21 C22 0.5(4) no
C18 N4 C22 C21 0.2(4) no
Ni1 N4 C22 C21 178.84(19) no
C20 C21 C22 N4 -0.5(4) no
O5 C23 C24 O7 25.7(5) no
O6 C23 C24 O7 -165.1(3) no
C24' C23 C24 O7 -67.2(7) no
O5 C23 C24 C25 142.2(4) no
O6 C23 C24 C25 -48.6(6) no
C24' C23 C24 C25 49.4(7) no
O5 C23 C24' C25' -142.0(6) no
O6 C23 C24' C25' 56.1(8) no
C24 C23 C24' C25' -40.4(7) no
O9 C26 C27 O10 -164.8(3) no
O8 C26 C27 O10 20.9(5) no
C27' C26 C27 O10 -72(2) no
O9 C26 C27 C28 -45.0(5) no
O8 C26 C27 C28 140.7(4) no
C27' C26 C27 C28 48(2) no
O9 C26 C27' C28' 59.0(10) no
O8 C26 C27' C28' -141.0(10) no
C27 C26 C27' C28' -41.0(10) no
